data_1005006
loop_
_publ_author_name
'Brese, N E'
'O'Keefe, M'
'Rauch, P'
'DiSalvo, F J'

_publ_section_title
;
Structure of Ta~3~N~5~ at 16 K by time-of-flight neutron diffraction
;
_journal_coden_ASTM ACSCEE
_journal_name_full 'Acta Crystallographica C (39,1983-)'
_journal_page_first 2291
_journal_page_last 2294
_journal_volume 47
_journal_year 1991
_chemical_formula_structural 'Ta3 N5'
_chemical_formula_sum 'N5 Ta3'
_chemical_name_systematic 'Tritantalum nitride'
_space_group_IT_number 63
_symmetry_cell_setting orthorhombic
_symmetry_Int_Tables_number 63
_symmetry_space_group_name_Hall '-C 2c 2'
_symmetry_space_group_name_H-M 'C m c m'
_cell_angle_alpha 90
_cell_angle_beta 90
_cell_angle_gamma 90
_cell_formula_units_Z 4
_cell_length_a 3.8862(1)
_cell_length_b 10.2118(2)
_cell_length_c 10.2624(3)
_cell_volume 407.3
_refine_ls_R_factor_all 0.043
_cod_database_code 1005006

loop_
_symmetry_equiv_pos_as_xyz
x,y,z
x,-y,-z
x,y,1/2-z
x,-y,1/2+z
-x,-y,-z
-x,y,z
-x,-y,1/2+z
-x,y,1/2-z
1/2+x,1/2+y,z
1/2+x,1/2-y,-z
1/2+x,1/2+y,1/2-z
1/2+x,1/2-y,1/2+z
1/2-x,1/2-y,-z
1/2-x,1/2+y,z
1/2-x,1/2-y,1/2+z
1/2-x,1/2+y,1/2-z

loop_
_atom_site_aniso_label
_atom_site_aniso_U_11
_atom_site_aniso_U_12
_atom_site_aniso_U_13
_atom_site_aniso_U_22
_atom_site_aniso_U_23
_atom_site_aniso_U_33
Ta1 0.0048(3) 0. 0. 0.0083(3) 0. 0.0037(3)
Ta2 0.0037(2) 0. 0.01(2) 0.0075(2) 0. 0.0069(3)
N1 0.0080(3) 0. 0. 0.0086(3) 0. 0.0088(3)
N2 0.0136(2) 0. -0.0008(2) 0.0081(2) 0. 0.0083(2)
N3 0.0070(2) 0. 0.0012(2) 0.0083(2) 0. 0.0095(2)

loop_
_atom_site_label
_atom_site_type_symbol
_atom_site_symmetry_multiplicity
_atom_site_Wyckoff_symbol
_atom_site_fract_x
_atom_site_fract_y
_atom_site_fract_z
_atom_site_occupancy
_atom_site_attached_hydrogens
_atom_site_calc_flag
Ta1 Ta5+ 4 c 0. 0.1971(1) 0.25 1. 0 d
Ta2 Ta5+ 8 f 0. 0.13455(7) 0.55906(7) 1. 0 d
N1 N3- 4 c 0. 0.76322(7) 0.25 1. 0 d
N2 N3- 8 f 0. 0.04701(6) 0.11949(5) 1. 0 d
N3 N3- 8 f 0. 0.30862(6) 0.07378(5) 1. 0 d

loop_
_atom_type_symbol
_atom_type_oxidation_number
Ta5+ 5.000
N3- -3.000
